data_4508654
loop_
_publ_author_name
'Liu, Yu'
'Guo, Dong-Sheng'
'Zhang, Heng-Yi'
'Kang, Shu'
'Song, Hai-Bin'

_publ_section_title
;
 Diverse Conformation and Extended Structure
 ofp-Sulfonatothiacalix[4]arene Manipulated by Guest Molecules
;
_journal_issue 6
_journal_name_full 'Crystal Growth &amp; Design'
_journal_page_first 1399
_journal_paper_doi 10.1021/cg060012h
_journal_volume 6
_journal_year 2006
_chemical_formula_sum 'C60 H52 Co N6 O23 S8'
_chemical_formula_weight 1538.47
_chemical_name_systematic
; 
 ? 
;
_space_group_IT_number 61
_symmetry_cell_setting orthorhombic
_symmetry_space_group_name_Hall '-P 2ac 2ab'
_symmetry_space_group_name_H-M 'P b c a'
_atom_sites_solution_hydrogens geom
_atom_sites_solution_primary direct
_atom_sites_solution_secondary difmap
_audit_creation_method SHELXL-97
_cell_angle_alpha 90.00
_cell_angle_beta 90.00
_cell_angle_gamma 90.00
_cell_formula_units_Z 8
_cell_length_a 19.576(5)
_cell_length_b 21.306(5)
_cell_length_c 29.998(7)
_cell_measurement_reflns_used 1015
_cell_measurement_temperature 293(2)
_cell_measurement_theta_max 26.02
_cell_measurement_theta_min 1.39
_cell_volume 12512(5)
_computing_cell_refinement 'Bruker SMART'
_computing_data_collection 'Bruker SMART'
_computing_data_reduction 'Bruker SAINT'
_computing_molecular_graphics 'Bruker SHELXTL'
_computing_publication_material 'Bruker SHELXTL'
_computing_structure_refinement 'SHELXL-97 (Sheldrick, 1997)'
_computing_structure_solution 'SHELXS-97 (Sheldrick, 1997)'
_diffrn_ambient_temperature 293(2)
_diffrn_measured_fraction_theta_full 0.999
_diffrn_measured_fraction_theta_max 0.999
_diffrn_measurement_device_type 'ccd area detector'
_diffrn_measurement_method 'phi and omega scans'
_diffrn_radiation_monochromator graphite
_diffrn_radiation_source 'fine-focus sealed tube'
_diffrn_radiation_type MoK\a
_diffrn_radiation_wavelength 0.71073
_diffrn_reflns_av_R_equivalents 0.0741
_diffrn_reflns_av_sigmaI/netI 0.0593
_diffrn_reflns_limit_h_max 15
_diffrn_reflns_limit_h_min -23
_diffrn_reflns_limit_k_max 21
_diffrn_reflns_limit_k_min -25
_diffrn_reflns_limit_l_max 35
_diffrn_reflns_limit_l_min -35
_diffrn_reflns_number 61946
_diffrn_reflns_theta_full 25.01
_diffrn_reflns_theta_max 25.01
_diffrn_reflns_theta_min 1.96
_exptl_absorpt_coefficient_mu 0.630
_exptl_absorpt_correction_T_max 1.000000
_exptl_absorpt_correction_T_min 0.645975
_exptl_absorpt_correction_type multi-scan
_exptl_absorpt_process_details sadabs
_exptl_crystal_colour orange
_exptl_crystal_density_diffrn 1.633
_exptl_crystal_density_method 'not measured'
_exptl_crystal_description block
_exptl_crystal_F_000 6344
_exptl_crystal_size_max 0.35
_exptl_crystal_size_mid 0.30
_exptl_crystal_size_min 0.25
_refine_diff_density_max 0.963
_refine_diff_density_min -0.639
_refine_diff_density_rms 0.088
_refine_ls_extinction_method none
_refine_ls_goodness_of_fit_ref 1.136
_refine_ls_hydrogen_treatment mixed
_refine_ls_matrix_type full
_refine_ls_number_parameters 896
_refine_ls_number_reflns 11021
_refine_ls_number_restraints 0
_refine_ls_restrained_S_all 1.136
_refine_ls_R_factor_all 0.1278
_refine_ls_R_factor_gt 0.0631
_refine_ls_shift/su_max 0.087
_refine_ls_shift/su_mean 0.003
_refine_ls_structure_factor_coef Fsqd
_refine_ls_weighting_details 'calc w=1/[\s^2^(Fo^2^)+(0.0652P)^2^+42.6484P] where P=(Fo^2^+2Fc^2^)/3'
_refine_ls_weighting_scheme calc
_refine_ls_wR_factor_gt 0.1408
_refine_ls_wR_factor_ref 0.1938
_reflns_number_gt 6801
_reflns_number_total 11021
_reflns_threshold_expression >2sigma(I)
_cod_data_source_file cg060012hsup1.cif
_cod_data_source_block 5
_cod_depositor_comments
;
The following automatic conversions were performed:

'_symmetry_cell_setting' value 'Orthorhombic' changed to
'orthorhombic' according to
/home/saulius/struct/CIF-dictionaries/cif_core.dic dictionary named
'cif_core.dic' version 2.4.2 from 2011-04-26.

Automatic conversion script
Id: cif_fix_values 1891 2012-01-12 08:04:46Z andrius 
;
_cod_original_sg_symbol_H-M Pbca
_cod_database_code 4508654

loop_
_symmetry_equiv_pos_as_xyz
'x, y, z'
'-x+1/2, -y, z+1/2'
'-x, y+1/2, -z+1/2'
'x+1/2, -y+1/2, -z'
'-x, -y, -z'
'x-1/2, y, -z-1/2'
'x, -y-1/2, z-1/2'
'-x-1/2, y-1/2, z'

loop_
_atom_site_label
_atom_site_type_symbol
_atom_site_fract_x
_atom_site_fract_y
_atom_site_fract_z
_atom_site_U_iso_or_equiv
_atom_site_adp_type
_atom_site_occupancy
_atom_site_symmetry_multiplicity
_atom_site_calc_flag
_atom_site_refinement_flags
Co1 Co 0.23379(4) 0.04369(4) 0.08354(3) 0.0338(2) Uani 1 1 d .
S1 S 0.51244(10) 0.61501(8) 0.69984(7) 0.0507(5) Uani 1 1 d .
S2 S 0.58854(10) 0.71658(9) 0.54239(6) 0.0522(5) Uani 1 1 d .
S3 S 0.67631(8) 0.82581(8) 0.69839(5) 0.0397(4) Uani 1 1 d .
S4 S 0.48433(8) 1.00769(7) 0.66592(5) 0.0384(4) Uani 1 1 d .
S5 S 0.52803(9) 0.93022(8) 0.83618(5) 0.0414(4) Uani 1 1 d .
S6 S 0.26884(10) 0.93189(10) 0.90109(7) 0.0620(5) Uani 1 1 d .
S7 S 0.37729(11) 0.70994(9) 0.84527(6) 0.0541(5) Uani 1 1 d .
S8 S 0.25861(9) 0.71316(9) 0.67789(6) 0.0498(4) Uani 1 1 d .
O1 O 0.5912(3) 0.7283(2) 0.73891(14) 0.0509(12) Uani 1 1 d .
H1 H 0.5796 0.6947 0.7499 0.076 Uiso 1 1 calc R
O2 O 0.5208(3) 0.6961(3) 0.52930(19) 0.0856(19) Uani 1 1 d .
O3 O 0.6402(4) 0.6721(4) 0.5334(2) 0.129(3) Uani 1 1 d .
O4 O 0.6013(3) 0.7779(3) 0.52436(19) 0.0845(19) Uani 1 1 d .
O5 O 0.6268(2) 0.8456(2) 0.79514(14) 0.0507(12) Uani 1 1 d .
H5 H 0.6493 0.8176 0.7835 0.076 Uiso 1 1 calc R
O6 O 0.4702(2) 0.9729(2) 0.62615(14) 0.0454(11) Uani 1 1 d .
O7 O 0.5327(2) 1.0590(2) 0.65808(17) 0.0549(13) Uani 1 1 d .
O8 O 0.4235(2) 1.0283(2) 0.68945(15) 0.0580(13) Uani 1 1 d .
O9 O 0.4981(2) 0.7900(2) 0.82263(17) 0.0528(12) Uani 1 1 d .
H9 H 0.5325 0.8119 0.8215 0.079 Uiso 1 1 calc R
O10 O 0.2388(3) 0.9670(3) 0.8650(2) 0.096(2) Uani 1 1 d .
O11 O 0.2994(3) 0.9709(3) 0.9343(2) 0.0796(17) Uani 1 1 d .
O12 O 0.2227(3) 0.8857(3) 0.9197(2) 0.089(2) Uani 1 1 d .
O13 O 0.4971(3) 0.6605(3) 0.79299(17) 0.0617(14) Uani 1 1 d .
H13 H 0.4914 0.6305 0.8097 0.092 Uiso 1 1 calc R
O14 O 0.2364(3) 0.7749(3) 0.6894(2) 0.0817(18) Uani 1 1 d .
O15 O 0.2082(4) 0.6654(4) 0.6858(3) 0.119(3) Uani 1 1 d .
O16 O 0.2849(3) 0.7105(3) 0.63362(18) 0.098(2) Uani 1 1 d .
C1 C 0.5525(3) 0.6776(3) 0.6713(2) 0.0369(14) Uani 1 1 d .
C2 C 0.5517(3) 0.6789(3) 0.6252(2) 0.0433(16) Uani 1 1 d .
H2 H 0.5261 0.6490 0.6099 0.052 Uiso 1 1 calc R
C3 C 0.5876(3) 0.7230(3) 0.6014(2) 0.0400(15) Uani 1 1 d .
C4 C 0.6246(3) 0.7681(3) 0.6236(2) 0.0379(15) Uani 1 1 d .
H4 H 0.6489 0.7981 0.6076 0.046 Uiso 1 1 calc R
C5 C 0.6259(3) 0.7691(3) 0.6698(2) 0.0363(14) Uani 1 1 d .
C6 C 0.5897(3) 0.7239(3) 0.6947(2) 0.0365(14) Uani 1 1 d .
C7 C 0.6108(3) 0.8769(3) 0.71796(19) 0.0311(13) Uani 1 1 d .
C8 C 0.5766(3) 0.9156(3) 0.68838(19) 0.0342(14) Uani 1 1 d .
H8 H 0.5874 0.9142 0.6582 0.041 Uiso 1 1 calc R
C9 C 0.5264(3) 0.9564(3) 0.70321(19) 0.0341(14) Uani 1 1 d .
C10 C 0.5109(3) 0.9588(3) 0.7480(2) 0.0353(14) Uani 1 1 d .
H10 H 0.4772 0.9861 0.7580 0.042 Uiso 1 1 calc R
C11 C 0.5449(3) 0.9214(3) 0.77809(18) 0.0334(14) Uani 1 1 d .
C12 C 0.5960(3) 0.8799(3) 0.7634(2) 0.0350(14) Uani 1 1 d .
C13 C 0.4507(3) 0.8892(3) 0.84443(19) 0.0375(14) Uani 1 1 d .
C14 C 0.3956(3) 0.9216(3) 0.86262(19) 0.0419(16) Uani 1 1 d .
H14 H 0.3981 0.9650 0.8659 0.050 Uiso 1 1 calc R
C15 C 0.3368(3) 0.8901(3) 0.8759(2) 0.0451(16) Uani 1 1 d .
C16 C 0.3312(4) 0.8260(3) 0.8690(2) 0.0486(17) Uani 1 1 d .
H16 H 0.2916 0.8051 0.8774 0.058 Uiso 1 1 calc R
C17 C 0.3845(3) 0.7929(3) 0.8495(2) 0.0434(16) Uani 1 1 d .
C18 C 0.4457(3) 0.8241(3) 0.83838(19) 0.0411(15) Uani 1 1 d .
C19 C 0.3809(4) 0.6974(3) 0.7865(2) 0.0418(16) Uani 1 1 d .
C20 C 0.3254(3) 0.7100(3) 0.7592(2) 0.0416(15) Uani 1 1 d .
H20 H 0.2861 0.7276 0.7713 0.050 Uiso 1 1 calc R
C21 C 0.3281(3) 0.6966(3) 0.7141(2) 0.0380(15) Uani 1 1 d .
C22 C 0.3855(3) 0.6675(3) 0.6966(2) 0.0392(15) Uani 1 1 d .
H22 H 0.3864 0.6569 0.6665 0.047 Uiso 1 1 calc R
C23 C 0.4413(3) 0.6540(3) 0.7231(2) 0.0391(15) Uani 1 1 d .
C24 C 0.4399(3) 0.6697(3) 0.7684(2) 0.0432(16) Uani 1 1 d .
N1 N 0.2524(3) 0.0327(2) 0.14696(15) 0.0356(12) Uani 1 1 d .
N2 N 0.1616(2) 0.0993(2) 0.10440(16) 0.0341(11) Uani 1 1 d .
N3 N 0.1702(3) -0.0263(2) 0.08138(17) 0.0375(12) Uani 1 1 d .
N4 N 0.2061(3) 0.0566(3) 0.02209(15) 0.0402(13) Uani 1 1 d .
N5 N 0.3105(3) -0.0088(2) 0.06609(16) 0.0401(13) Uani 1 1 d .
N6 N 0.3007(3) 0.1111(2) 0.08214(16) 0.0387(12) Uani 1 1 d .
C25 C 0.2993(3) -0.0031(3) 0.1672(2) 0.0455(16) Uani 1 1 d .
H25 H 0.3293 -0.0269 0.1501 0.055 Uiso 1 1 calc R
C26 C 0.3039(4) -0.0053(3) 0.2139(2) 0.0513(18) Uani 1 1 d .
H26 H 0.3360 -0.0312 0.2275 0.062 Uiso 1 1 calc R
C27 C 0.2614(4) 0.0306(3) 0.2393(2) 0.0530(19) Uani 1 1 d .
H27 H 0.2648 0.0292 0.2702 0.064 Uiso 1 1 calc R
C28 C 0.2127(4) 0.0694(3) 0.2192(2) 0.0437(16) Uani 1 1 d .
C29 C 0.1650(4) 0.1082(4) 0.2427(2) 0.0530(19) Uani 1 1 d .
H29 H 0.1663 0.1095 0.2736 0.064 Uiso 1 1 calc R
C30 C 0.1184(4) 0.1426(3) 0.2206(2) 0.0520(19) Uani 1 1 d .
H30 H 0.0882 0.1676 0.2367 0.062 Uiso 1 1 calc R
C31 C 0.1142(3) 0.1419(3) 0.1731(2) 0.0430(16) Uani 1 1 d .
C32 C 0.0678(4) 0.1766(3) 0.1476(3) 0.0517(19) Uani 1 1 d .
H32 H 0.0367 0.2031 0.1614 0.062 Uiso 1 1 calc R
C33 C 0.0683(4) 0.1714(3) 0.1027(3) 0.0501(18) Uani 1 1 d .
H33 H 0.0368 0.1937 0.0857 0.060 Uiso 1 1 calc R
C34 C 0.1164(3) 0.1325(3) 0.0814(2) 0.0418(15) Uani 1 1 d .
H34 H 0.1165 0.1300 0.0504 0.050 Uiso 1 1 calc R
C35 C 0.1605(3) 0.1044(3) 0.14949(19) 0.0342(14) Uani 1 1 d .
C36 C 0.2098(3) 0.0685(3) 0.17269(19) 0.0352(14) Uani 1 1 d .
C37 C 0.1561(3) -0.0697(3) 0.1119(2) 0.0441(16) Uani 1 1 d .
H37 H 0.1795 -0.0692 0.1388 0.053 Uiso 1 1 calc R
C38 C 0.1068(4) -0.1160(3) 0.1043(3) 0.0556(19) Uani 1 1 d .
H38 H 0.0980 -0.1462 0.1260 0.067 Uiso 1 1 calc R
C39 C 0.0716(4) -0.1170(4) 0.0649(3) 0.064(2) Uani 1 1 d .
H39 H 0.0378 -0.1469 0.0603 0.077 Uiso 1 1 calc R
C40 C 0.0862(4) -0.0734(3) 0.0319(3) 0.055(2) Uani 1 1 d .
C41 C 0.0541(5) -0.0707(5) -0.0107(3) 0.074(3) Uani 1 1 d .
H41 H 0.0213 -0.1004 -0.0182 0.089 Uiso 1 1 calc R
C42 C 0.0703(5) -0.0265(5) -0.0397(3) 0.080(3) Uani 1 1 d .
H42 H 0.0472 -0.0254 -0.0668 0.096 Uiso 1 1 calc R
C43 C 0.1221(4) 0.0201(4) -0.0313(2) 0.060(2) Uani 1 1 d .
C44 C 0.1417(5) 0.0682(5) -0.0595(3) 0.075(3) Uani 1 1 d .
H44 H 0.1200 0.0734 -0.0868 0.090 Uiso 1 1 calc R
C45 C 0.1926(5) 0.1078(5) -0.0474(3) 0.075(3) Uani 1 1 d .
H45 H 0.2059 0.1398 -0.0667 0.090 Uiso 1 1 calc R
C46 C 0.2255(4) 0.1010(4) -0.0061(2) 0.057(2) Uani 1 1 d .
H46 H 0.2611 0.1279 0.0015 0.068 Uiso 1 1 calc R
C47 C 0.1553(4) 0.0168(3) 0.0097(2) 0.0459(17) Uani 1 1 d .
C48 C 0.1359(3) -0.0285(3) 0.0416(2) 0.0435(16) Uani 1 1 d .
C49 C 0.3135(4) -0.0702(3) 0.0592(2) 0.0527(18) Uani 1 1 d .
H49 H 0.2735 -0.0937 0.0601 0.063 Uiso 1 1 calc R
C50 C 0.3754(4) -0.1003(4) 0.0506(2) 0.059(2) Uani 1 1 d .
H50 H 0.3760 -0.1436 0.0464 0.071 Uiso 1 1 calc R
C51 C 0.4351(4) -0.0673(4) 0.0482(2) 0.0517(18) Uani 1 1 d .
H51 H 0.4763 -0.0879 0.0433 0.062 Uiso 1 1 calc R
C52 C 0.4335(3) -0.0020(3) 0.05344(19) 0.0438(17) Uani 1 1 d .
C53 C 0.4911(3) 0.0391(4) 0.0507(2) 0.0526(19) Uani 1 1 d .
H53 H 0.5341 0.0223 0.0451 0.063 Uiso 1 1 calc R
C54 C 0.4848(3) 0.1013(4) 0.0559(2) 0.0484(18) Uani 1 1 d .
H54 H 0.5231 0.1267 0.0525 0.058 Uiso 1 1 calc R
C55 C 0.4210(3) 0.1294(3) 0.06655(19) 0.0419(16) Uani 1 1 d .
C56 C 0.4115(4) 0.1937(4) 0.0755(2) 0.0512(18) Uani 1 1 d .
H56 H 0.4477 0.2218 0.0732 0.061 Uiso 1 1 calc R
C57 C 0.3482(4) 0.2140(3) 0.0877(2) 0.0536(19) Uani 1 1 d .
H57 H 0.3409 0.2563 0.0938 0.064 Uiso 1 1 calc R
C58 C 0.2940(4) 0.1714(3) 0.0911(2) 0.0512(18) Uani 1 1 d .
H58 H 0.2514 0.1863 0.1000 0.061 Uiso 1 1 calc R
C59 C 0.3642(3) 0.0901(3) 0.07008(18) 0.0381(15) Uani 1 1 d .
C60 C 0.3694(3) 0.0251(3) 0.06243(18) 0.0381(15) Uani 1 1 d .
O17 O 0.8301(3) 0.5542(3) 0.67665(18) 0.0673(15) Uani 1 1 d .
O18 O 0.8341(3) 0.0926(3) 0.7497(2) 0.0801(17) Uani 1 1 d .
O19 O 0.7155(3) 0.6133(3) 0.6728(2) 0.0891(19) Uani 1 1 d .
O20 O 0.3410(3) 1.0802(3) 0.8993(2) 0.095(2) Uani 1 1 d .
O21 O 0.2800(3) 0.3362(3) 1.0040(2) 0.099(2) Uani 1 1 d .
O22 O 0.5619(4) 0.2869(4) 0.0163(3) 0.141(3) Uani 1 1 d .
O23 O 0.6818(10) 0.2480(9) 0.9606(4) 0.069(4) Uani 0.50 1 d P
O23' O 0.6936(18) 0.2488(16) 0.992(2) 0.45(4) Uani 0.50 1 d P

loop_
_atom_site_aniso_label
_atom_site_aniso_U_11
_atom_site_aniso_U_22
_atom_site_aniso_U_33
_atom_site_aniso_U_23
_atom_site_aniso_U_13
_atom_site_aniso_U_12
Co1 0.0356(4) 0.0361(5) 0.0297(4) -0.0053(3) 0.0000(4) 0.0043(4)
S1 0.0537(11) 0.0298(9) 0.0688(12) 0.0067(8) 0.0089(9) 0.0041(8)
S2 0.0611(12) 0.0564(11) 0.0391(9) -0.0057(8) 0.0029(9) 0.0009(10)
S3 0.0302(8) 0.0441(9) 0.0449(9) -0.0054(7) 0.0022(7) 0.0016(7)
S4 0.0401(9) 0.0389(9) 0.0363(8) -0.0014(7) -0.0018(7) 0.0016(7)
S5 0.0446(10) 0.0505(10) 0.0290(8) -0.0060(7) -0.0006(7) -0.0053(8)
S6 0.0484(11) 0.0665(13) 0.0711(13) -0.0075(11) 0.0089(10) 0.0022(10)
S7 0.0738(13) 0.0524(11) 0.0360(9) 0.0052(8) 0.0049(9) -0.0144(10)
S8 0.0479(10) 0.0562(11) 0.0453(10) -0.0008(8) -0.0071(8) 0.0017(9)
O1 0.066(3) 0.048(3) 0.039(3) 0.008(2) -0.003(2) -0.006(3)
O2 0.086(4) 0.110(5) 0.061(4) -0.003(3) -0.016(3) -0.033(4)
O3 0.157(7) 0.177(7) 0.054(4) -0.024(4) 0.002(4) 0.116(6)
O4 0.118(5) 0.077(4) 0.059(4) 0.011(3) -0.001(3) -0.026(4)
O5 0.051(3) 0.059(3) 0.043(3) 0.006(2) 0.003(2) 0.018(2)
O6 0.052(3) 0.048(3) 0.036(2) -0.002(2) -0.007(2) -0.001(2)
O7 0.059(3) 0.035(3) 0.071(3) 0.007(2) -0.010(3) -0.011(2)
O8 0.053(3) 0.074(3) 0.047(3) 0.002(2) 0.008(2) 0.028(3)
O9 0.046(3) 0.054(3) 0.059(3) -0.006(2) 0.014(2) 0.000(2)
O10 0.095(5) 0.088(5) 0.106(5) 0.024(4) 0.006(4) 0.040(4)
O11 0.080(4) 0.075(4) 0.084(4) -0.028(3) 0.009(3) 0.001(3)
O12 0.069(4) 0.080(4) 0.117(5) -0.005(4) 0.043(4) -0.020(3)
O13 0.055(3) 0.073(4) 0.057(3) 0.027(3) -0.012(3) -0.008(3)
O14 0.066(4) 0.082(4) 0.097(4) -0.022(3) -0.027(3) 0.032(3)
O15 0.107(5) 0.127(6) 0.122(6) 0.050(5) -0.062(5) -0.071(5)
O16 0.098(5) 0.150(6) 0.046(3) 0.008(4) -0.011(3) 0.058(4)
C1 0.035(3) 0.028(3) 0.048(4) -0.003(3) 0.005(3) 0.007(3)
C2 0.039(4) 0.040(4) 0.051(4) -0.007(3) 0.003(3) 0.004(3)
C3 0.044(4) 0.038(4) 0.039(3) -0.005(3) 0.003(3) 0.003(3)
C4 0.037(3) 0.034(3) 0.043(4) -0.001(3) 0.003(3) 0.004(3)
C5 0.033(3) 0.035(3) 0.041(4) 0.000(3) 0.002(3) 0.004(3)
C6 0.039(4) 0.034(3) 0.037(3) 0.000(3) 0.004(3) 0.012(3)
C7 0.025(3) 0.035(3) 0.034(3) -0.001(3) -0.003(2) -0.002(3)
C8 0.036(3) 0.037(3) 0.030(3) -0.006(3) 0.007(3) -0.007(3)
C9 0.033(3) 0.033(3) 0.036(3) -0.004(3) -0.003(3) 0.000(3)
C10 0.035(3) 0.036(3) 0.035(3) -0.004(3) -0.002(3) -0.004(3)
C11 0.038(3) 0.039(3) 0.023(3) -0.006(3) 0.000(3) -0.006(3)
C12 0.034(3) 0.034(3) 0.038(3) 0.002(3) -0.005(3) -0.003(3)
C13 0.038(4) 0.047(4) 0.027(3) 0.000(3) -0.005(3) -0.002(3)
C14 0.048(4) 0.051(4) 0.027(3) -0.003(3) -0.004(3) 0.002(3)
C15 0.037(4) 0.061(5) 0.037(4) 0.003(3) 0.001(3) 0.003(3)
C16 0.040(4) 0.065(5) 0.041(4) -0.001(3) -0.002(3) -0.006(4)
C17 0.048(4) 0.054(4) 0.027(3) 0.002(3) -0.003(3) -0.003(3)
C18 0.038(4) 0.058(4) 0.027(3) -0.003(3) -0.003(3) -0.001(3)
C19 0.058(4) 0.038(4) 0.029(3) 0.005(3) 0.003(3) -0.013(3)
C20 0.043(4) 0.040(4) 0.042(4) 0.001(3) 0.003(3) -0.003(3)
C21 0.038(4) 0.035(3) 0.041(4) 0.004(3) -0.001(3) -0.002(3)
C22 0.048(4) 0.033(3) 0.036(4) -0.002(3) 0.003(3) -0.004(3)
C23 0.041(4) 0.026(3) 0.050(4) 0.008(3) 0.001(3) 0.002(3)
C24 0.046(4) 0.039(4) 0.044(4) 0.015(3) -0.001(3) -0.006(3)
N1 0.039(3) 0.038(3) 0.030(3) -0.006(2) -0.002(2) -0.004(2)
N2 0.035(3) 0.035(3) 0.032(3) -0.002(2) -0.001(2) -0.001(2)
N3 0.036(3) 0.038(3) 0.039(3) -0.011(2) -0.002(2) 0.009(2)
N4 0.043(3) 0.055(3) 0.022(3) -0.002(2) 0.000(2) 0.013(3)
N5 0.041(3) 0.044(3) 0.036(3) -0.011(2) -0.004(2) 0.005(3)
N6 0.044(3) 0.039(3) 0.034(3) -0.003(2) 0.006(2) 0.006(2)
C25 0.045(4) 0.046(4) 0.045(4) 0.001(3) -0.011(3) 0.000(3)
C26 0.049(4) 0.054(4) 0.051(4) 0.012(4) -0.015(4) -0.011(4)
C27 0.067(5) 0.056(4) 0.036(4) 0.001(3) -0.006(4) -0.026(4)
C28 0.050(4) 0.045(4) 0.036(4) -0.001(3) 0.003(3) -0.019(3)
C29 0.061(5) 0.065(5) 0.033(4) -0.017(3) 0.015(3) -0.022(4)
C30 0.053(5) 0.053(4) 0.050(4) -0.018(4) 0.025(4) -0.013(4)
C31 0.045(4) 0.033(3) 0.051(4) -0.010(3) 0.015(3) -0.006(3)
C32 0.044(4) 0.039(4) 0.072(5) -0.008(4) 0.018(4) 0.000(3)
C33 0.045(4) 0.042(4) 0.063(5) 0.000(3) 0.007(3) 0.010(3)
C34 0.040(4) 0.041(4) 0.044(4) 0.000(3) 0.001(3) 0.002(3)
C35 0.035(3) 0.030(3) 0.037(3) -0.010(3) 0.008(3) -0.004(3)
C36 0.041(4) 0.033(3) 0.032(3) -0.005(3) 0.008(3) -0.011(3)
C37 0.045(4) 0.037(4) 0.050(4) -0.007(3) 0.002(3) -0.002(3)
C38 0.048(4) 0.038(4) 0.081(6) -0.007(4) 0.008(4) -0.002(3)
C39 0.050(5) 0.049(5) 0.093(6) -0.020(5) -0.007(4) 0.001(4)
C40 0.049(4) 0.046(4) 0.070(5) -0.021(4) -0.020(4) 0.007(4)
C41 0.063(6) 0.076(6) 0.084(7) -0.031(5) -0.030(5) 0.010(5)
C42 0.077(6) 0.100(8) 0.063(6) -0.041(6) -0.031(5) 0.031(6)
C43 0.062(5) 0.081(6) 0.036(4) -0.011(4) -0.010(4) 0.031(5)
C44 0.082(6) 0.110(8) 0.034(4) -0.007(5) -0.011(4) 0.047(6)
C45 0.083(7) 0.098(7) 0.044(5) 0.011(5) 0.014(4) 0.033(6)
C46 0.060(5) 0.075(5) 0.035(4) 0.004(4) 0.007(3) 0.019(4)
C47 0.045(4) 0.058(4) 0.034(4) -0.018(3) -0.004(3) 0.017(4)
C48 0.042(4) 0.046(4) 0.042(4) -0.019(3) -0.007(3) 0.012(3)
C49 0.051(4) 0.046(4) 0.061(5) -0.016(4) -0.003(4) 0.007(4)
C50 0.067(5) 0.051(5) 0.059(5) -0.014(4) 0.004(4) 0.023(4)
C51 0.044(4) 0.070(5) 0.040(4) -0.002(4) 0.002(3) 0.020(4)
C52 0.042(4) 0.066(5) 0.023(3) -0.004(3) 0.003(3) 0.016(4)
C53 0.035(4) 0.096(6) 0.027(3) 0.003(4) 0.004(3) 0.008(4)
C54 0.035(4) 0.079(6) 0.031(4) 0.006(3) 0.004(3) -0.003(4)
C55 0.037(4) 0.062(5) 0.026(3) 0.006(3) 0.003(3) -0.005(3)
C56 0.056(5) 0.060(5) 0.039(4) -0.002(3) 0.006(3) -0.019(4)
C57 0.062(5) 0.042(4) 0.057(5) -0.008(3) 0.012(4) -0.013(4)
C58 0.056(4) 0.048(4) 0.049(4) -0.008(3) 0.013(3) 0.003(4)
C59 0.038(4) 0.056(4) 0.020(3) 0.001(3) 0.001(3) 0.006(3)
C60 0.038(4) 0.056(4) 0.020(3) -0.002(3) -0.001(3) 0.008(3)
O17 0.056(3) 0.070(4) 0.075(4) -0.001(3) 0.009(3) 0.002(3)
O18 0.057(4) 0.084(4) 0.099(5) 0.012(3) 0.002(3) 0.001(3)
O19 0.073(4) 0.078(4) 0.116(5) -0.003(4) 0.006(4) 0.019(3)
O20 0.093(5) 0.097(5) 0.096(5) -0.011(4) 0.017(4) -0.033(4)
O21 0.085(5) 0.116(5) 0.096(5) -0.015(4) 0.019(4) 0.010(4)
O22 0.100(6) 0.159(8) 0.164(8) -0.063(6) -0.007(6) -0.016(6)
O23 0.076(10) 0.066(9) 0.066(7) 0.019(6) 0.001(6) 0.003(7)
O23' 0.14(3) 0.11(2) 1.09(13) 0.09(5) 0.17(6) 0.006(19)

loop_
_atom_type_symbol
_atom_type_description
_atom_type_scat_dispersion_real
_atom_type_scat_dispersion_imag
_atom_type_scat_source
C C 0.0033 0.0016 'International Tables Vol C Tables 4.2.6.8 and 6.1.1.4'
H H 0.0000 0.0000 'International Tables Vol C Tables 4.2.6.8 and 6.1.1.4'
N N 0.0061 0.0033 'International Tables Vol C Tables 4.2.6.8 and 6.1.1.4'
O O 0.0106 0.0060 'International Tables Vol C Tables 4.2.6.8 and 6.1.1.4'
S S 0.1246 0.1234 'International Tables Vol C Tables 4.2.6.8 and 6.1.1.4'
Co Co 0.3494 0.9721 'International Tables Vol C Tables 4.2.6.8 and 6.1.1.4'

loop_
_geom_angle_atom_site_label_1
_geom_angle_atom_site_label_2
_geom_angle_atom_site_label_3
_geom_angle
N4 Co1 N3 84.2(2)
N4 Co1 N6 93.6(2)
N3 Co1 N6 176.0(2)
N4 Co1 N5 92.4(2)
N3 Co1 N5 92.6(2)
N6 Co1 N5 84.2(2)
N4 Co1 N2 90.9(2)
N3 Co1 N2 90.7(2)
N6 Co1 N2 92.7(2)
N5 Co1 N2 175.6(2)
N4 Co1 N1 174.4(2)
N3 Co1 N1 93.5(2)
N6 Co1 N1 89.1(2)
N5 Co1 N1 92.8(2)
N2 Co1 N1 84.0(2)
C23 S1 C1 100.7(3)
O3 S2 O4 114.5(5)
O3 S2 O2 113.6(5)
O4 S2 O2 109.3(4)
O3 S2 C3 104.5(3)
O4 S2 C3 107.9(3)
O2 S2 C3 106.5(3)
C5 S3 C7 100.0(3)
O6 S4 O8 113.8(3)
O6 S4 O7 112.2(3)
O8 S4 O7 112.5(3)
O6 S4 C9 107.3(3)
O8 S4 C9 105.1(3)
O7 S4 C9 105.2(3)
C13 S5 C11 104.1(3)
O11 S6 O10 113.1(4)
O11 S6 O12 112.8(4)
O10 S6 O12 112.9(4)
O11 S6 C15 106.0(3)
O10 S6 C15 104.3(4)
O12 S6 C15 106.9(4)
C17 S7 C19 102.5(3)
O14 S8 O16 111.8(4)
O14 S8 O15 113.8(5)
O16 S8 O15 111.9(5)
O14 S8 C21 105.6(3)
O16 S8 C21 106.6(3)
O15 S8 C21 106.5(3)
C6 O1 H1 109.5
C12 O5 H5 109.5
C18 O9 H9 109.5
C24 O13 H13 109.5
C2 C1 C6 119.2(6)
C2 C1 S1 119.5(5)
C6 C1 S1 121.1(5)
C3 C2 C1 121.8(6)
C3 C2 H2 119.1
C1 C2 H2 119.1
C2 C3 C4 119.7(6)
C2 C3 S2 118.1(5)
C4 C3 S2 122.1(5)
C3 C4 C5 120.3(6)
C3 C4 H4 119.9
C5 C4 H4 119.9
C4 C5 C6 120.7(6)
C4 C5 S3 120.1(5)
C6 C5 S3 119.2(5)
O1 C6 C5 118.0(6)
O1 C6 C1 123.6(6)
C5 C6 C1 118.3(6)
C8 C7 C12 119.9(5)
C8 C7 S3 120.1(4)
C12 C7 S3 120.0(4)
C7 C8 C9 120.8(5)
C7 C8 H8 119.6
C9 C8 H8 119.6
C10 C9 C8 119.5(6)
C10 C9 S4 119.5(5)
C8 C9 S4 121.0(5)
C11 C10 C9 120.8(6)
C11 C10 H10 119.6
C9 C10 H10 119.6
C10 C11 C12 120.2(5)
C10 C11 S5 119.4(5)
C12 C11 S5 120.2(5)
O5 C12 C7 125.1(6)
O5 C12 C11 116.0(5)
C7 C12 C11 118.9(5)
C14 C13 C18 119.2(6)
C14 C13 S5 118.3(5)
C18 C13 S5 122.0(5)
C15 C14 C13 120.9(6)
C15 C14 H14 119.5
C13 C14 H14 119.5
C16 C15 C14 119.9(6)
C16 C15 S6 120.1(5)
C14 C15 S6 120.0(6)
C15 C16 C17 120.3(7)
C15 C16 H16 119.8
C17 C16 H16 119.8
C16 C17 C18 119.9(6)
C16 C17 S7 118.4(5)
C18 C17 S7 121.2(5)
O9 C18 C13 121.9(6)
O9 C18 C17 118.5(6)
C13 C18 C17 119.6(6)
C20 C19 C24 119.8(6)
C20 C19 S7 121.6(5)
C24 C19 S7 118.4(5)
C21 C20 C19 120.5(6)
C21 C20 H20 119.7
C19 C20 H20 119.7
C20 C21 C22 119.6(6)
C20 C21 S8 121.9(5)
C22 C21 S8 118.5(5)
C23 C22 C21 121.1(6)
C23 C22 H22 119.5
C21 C22 H22 119.5
C22 C23 C24 119.5(6)
C22 C23 S1 119.7(5)
C24 C23 S1 120.8(5)
O13 C24 C23 118.5(6)
O13 C24 C19 122.0(6)
C23 C24 C19 119.4(6)
C25 N1 C36 118.6(5)
C25 N1 Co1 129.7(4)
C36 N1 Co1 111.7(4)
C34 N2 C35 117.7(5)
C34 N2 Co1 129.9(4)
C35 N2 Co1 112.4(4)
C37 N3 C48 118.2(6)
C37 N3 Co1 130.1(4)
C48 N3 Co1 111.7(4)
C46 N4 C47 118.8(6)
C46 N4 Co1 128.9(5)
C47 N4 Co1 112.0(4)
C49 N5 C60 118.2(6)
C49 N5 Co1 130.1(5)
C60 N5 Co1 111.7(4)
C58 N6 C59 117.6(6)
C58 N6 Co1 130.4(5)
C59 N6 Co1 112.1(4)
N1 C25 C26 121.0(7)
N1 C25 H25 119.5
C26 C25 H25 119.5
C27 C26 C25 120.0(7)
C27 C26 H26 120.0
C25 C26 H26 120.0
C26 C27 C28 120.4(6)
C26 C27 H27 119.8
C28 C27 H27 119.8
C36 C28 C27 116.7(6)
C36 C28 C29 118.4(7)
C27 C28 C29 124.9(6)
C30 C29 C28 121.0(6)
C30 C29 H29 119.5
C28 C29 H29 119.5
C29 C30 C31 121.5(6)
C29 C30 H30 119.2
C31 C30 H30 119.2
C32 C31 C35 116.4(6)
C32 C31 C30 125.3(6)
C35 C31 C30 118.3(7)
C33 C32 C31 119.9(6)
C33 C32 H32 120.1
C31 C32 H32 120.1
C32 C33 C34 120.3(7)
C32 C33 H33 119.8
C34 C33 H33 119.8
N2 C34 C33 121.6(6)
N2 C34 H34 119.2
C33 C34 H34 119.2
N2 C35 C31 124.1(6)
N2 C35 C36 115.8(5)
C31 C35 C36 120.1(6)
N1 C36 C28 123.2(6)
N1 C36 C35 116.1(5)
C28 C36 C35 120.7(6)
N3 C37 C38 121.5(7)
N3 C37 H37 119.2
C38 C37 H37 119.2
C39 C38 C37 119.9(7)
C39 C38 H38 120.1
C37 C38 H38 120.1
C38 C39 C40 120.3(7)
C38 C39 H39 119.8
C40 C39 H39 119.8
C39 C40 C48 116.9(7)
C39 C40 C41 125.4(8)
C48 C40 C41 117.8(8)
C42 C41 C40 121.0(9)
C42 C41 H41 119.5
C40 C41 H41 119.5
C41 C42 C43 122.9(8)
C41 C42 H42 118.5
C43 C42 H42 118.5
C44 C43 C47 116.5(8)
C44 C43 C42 126.8(8)
C47 C43 C42 116.7(8)
C45 C44 C43 120.2(8)
C45 C44 H44 119.9
C43 C44 H44 119.9
C44 C45 C46 120.6(9)
C44 C45 H45 119.7
C46 C45 H45 119.7
N4 C46 C45 120.4(8)
N4 C46 H46 119.8
C45 C46 H46 119.8
N4 C47 C43 123.4(7)
N4 C47 C48 116.1(6)
C43 C47 C48 120.4(7)
N3 C48 C40 123.2(7)
N3 C48 C47 115.8(6)
C40 C48 C47 121.1(6)
N5 C49 C50 121.4(7)
N5 C49 H49 119.3
C50 C49 H49 119.3
C51 C50 C49 121.0(7)
C51 C50 H50 119.5
C49 C50 H50 119.5
C50 C51 C52 119.1(7)
C50 C51 H51 120.5
C52 C51 H51 120.5
C51 C52 C60 116.7(7)
C51 C52 C53 125.7(6)
C60 C52 C53 117.6(6)
C54 C53 C52 121.7(7)
C54 C53 H53 119.1
C52 C53 H53 119.2
C53 C54 C55 121.7(7)
C53 C54 H54 119.2
C55 C54 H54 119.2
C59 C55 C56 117.6(6)
C59 C55 C54 117.6(7)
C56 C55 C54 124.8(7)
C57 C56 C55 118.8(6)
C57 C56 H56 120.6
C55 C56 H56 120.6
C56 C57 C58 120.2(7)
C56 C57 H57 119.9
C58 C57 H57 119.9
N6 C58 C57 122.7(7)
N6 C58 H58 118.6
C57 C58 H58 118.6
N6 C59 C55 123.1(6)
N6 C59 C60 115.5(6)
C55 C59 C60 121.3(6)
N5 C60 C59 116.5(6)
N5 C60 C52 123.4(6)
C59 C60 C52 120.0(6)

loop_
_geom_bond_atom_site_label_1
_geom_bond_atom_site_label_2
_geom_bond_distance
Co1 N4 1.941(5)
Co1 N3 1.943(5)
Co1 N6 1.945(5)
Co1 N5 1.945(5)
Co1 N2 1.947(5)
Co1 N1 1.951(5)
S1 C23 1.766(7)
S1 C1 1.768(6)
S2 O3 1.411(6)
S2 O4 1.436(6)
S2 O2 1.450(6)
S2 C3 1.776(6)
S3 C5 1.780(6)
S3 C7 1.781(6)
S4 O6 1.431(4)
S4 O8 1.452(5)
S4 O7 1.466(5)
S4 C9 1.768(6)
S5 C13 1.766(6)
S5 C11 1.783(6)
S6 O11 1.430(6)
S6 O10 1.440(6)
S6 O12 1.447(6)
S6 C15 1.770(7)
S7 C17 1.778(7)
S7 C19 1.786(6)
S8 O14 1.427(6)
S8 O16 1.426(6)
S8 O15 1.437(6)
S8 C21 1.777(6)
O1 C6 1.331(7)
O1 H1 0.8200
O5 C12 1.343(7)
O5 H5 0.8200
O9 C18 1.342(8)
O9 H9 0.8200
O13 C24 1.356(8)
O13 H13 0.8200
C1 C2 1.383(9)
C1 C6 1.413(9)
C2 C3 1.375(9)
C2 H2 0.9300
C3 C4 1.376(8)
C4 C5 1.386(8)
C4 H4 0.9300
C5 C6 1.408(8)
C7 C8 1.384(8)
C7 C12 1.395(8)
C8 C9 1.386(8)
C8 H8 0.9300
C9 C10 1.379(8)
C10 C11 1.374(8)
C10 H10 0.9300
C11 C12 1.408(8)
C13 C14 1.392(9)
C13 C18 1.402(9)
C14 C15 1.391(9)
C14 H14 0.9300
C15 C16 1.385(10)
C16 C17 1.389(9)
C16 H16 0.9300
C17 C18 1.411(9)
C19 C20 1.386(9)
C19 C24 1.405(9)
C20 C21 1.382(9)
C20 H20 0.9300
C21 C22 1.387(9)
C22 C23 1.380(9)
C22 H22 0.9300
C23 C24 1.400(9)
N1 C25 1.340(8)
N1 C36 1.368(7)
N2 C34 1.327(8)
N2 C35 1.357(7)
N3 C37 1.330(8)
N3 C48 1.370(8)
N4 C46 1.325(9)
N4 C47 1.359(9)
N5 C49 1.327(8)
N5 C60 1.365(8)
N6 C58 1.320(8)
N6 C59 1.369(8)
C25 C26 1.404(9)
C25 H25 0.9300
C26 C27 1.363(10)
C26 H26 0.9300
C27 C28 1.400(10)
C27 H27 0.9300
C28 C36 1.396(8)
C28 C29 1.431(10)
C29 C30 1.345(10)
C29 H29 0.9300
C30 C31 1.429(10)
C30 H30 0.9300
C31 C32 1.399(10)
C31 C35 1.400(8)
C32 C33 1.351(10)
C32 H32 0.9300
C33 C34 1.407(9)
C33 H33 0.9300
C34 H34 0.9300
C35 C36 1.416(9)
C37 C38 1.399(9)
C37 H37 0.9300
C38 C39 1.366(11)
C38 H38 0.9300
C39 C40 1.387(11)
C39 H39 0.9300
C40 C48 1.396(9)
C40 C41 1.424(11)
C41 C42 1.321(13)
C41 H41 0.9300
C42 C43 1.441(13)
C42 H42 0.9300
C43 C44 1.383(12)
C43 C47 1.395(9)
C44 C45 1.355(13)
C44 H44 0.9300
C45 C46 1.403(11)
C45 H45 0.9300
C46 H46 0.9300
C47 C48 1.410(10)
C49 C50 1.394(10)
C49 H49 0.9300
C50 C51 1.367(10)
C50 H50 0.9300
C51 C52 1.400(10)
C51 H51 0.9300
C52 C60 1.407(8)
C52 C53 1.432(10)
C53 C54 1.339(10)
C53 H53 0.9300
C54 C55 1.421(9)
C54 H54 0.9300
C55 C59 1.397(9)
C55 C56 1.408(10)
C56 C57 1.363(10)
C56 H56 0.9300
C57 C58 1.400(9)
C57 H57 0.9300
C58 H58 0.9300
C59 C60 1.407(9)
O23 O23' 0.98(7)

loop_
_geom_torsion_atom_site_label_1
_geom_torsion_atom_site_label_2
_geom_torsion_atom_site_label_3
_geom_torsion_atom_site_label_4
_geom_torsion
C23 S1 C1 C2 -109.5(5)
C23 S1 C1 C6 75.3(5)
C6 C1 C2 C3 1.7(9)
S1 C1 C2 C3 -173.6(5)
C1 C2 C3 C4 -1.2(9)
C1 C2 C3 S2 175.1(5)
O3 S2 C3 C2 -82.6(7)
O4 S2 C3 C2 155.2(5)
O2 S2 C3 C2 38.0(6)
O3 S2 C3 C4 93.6(7)
O4 S2 C3 C4 -28.6(7)
O2 S2 C3 C4 -145.8(6)
C2 C3 C4 C5 0.2(9)
S2 C3 C4 C5 -175.9(5)
C3 C4 C5 C6 0.3(9)
C3 C4 C5 S3 177.7(5)
C7 S3 C5 C4 106.2(5)
C7 S3 C5 C6 -76.3(5)
C4 C5 C6 O1 -178.0(6)
S3 C5 C6 O1 4.5(8)
C4 C5 C6 C1 0.3(9)
S3 C5 C6 C1 -177.2(4)
C2 C1 C6 O1 177.0(6)
S1 C1 C6 O1 -7.8(8)
C2 C1 C6 C5 -1.2(8)
S1 C1 C6 C5 174.0(4)
C5 S3 C7 C8 -72.2(5)
C5 S3 C7 C12 110.5(5)
C12 C7 C8 C9 -1.6(9)
S3 C7 C8 C9 -178.8(4)
C7 C8 C9 C10 0.7(9)
C7 C8 C9 S4 178.0(4)
O6 S4 C9 C10 -140.7(5)
O8 S4 C9 C10 -19.3(6)
O7 S4 C9 C10 99.7(5)
O6 S4 C9 C8 42.0(6)
O8 S4 C9 C8 163.4(5)
O7 S4 C9 C8 -77.6(5)
C8 C9 C10 C11 0.2(9)
S4 C9 C10 C11 -177.1(5)
C9 C10 C11 C12 -0.1(9)
C9 C10 C11 S5 175.3(5)
C13 S5 C11 C10 79.4(5)
C13 S5 C11 C12 -105.2(5)
C8 C7 C12 O5 -178.7(6)
S3 C7 C12 O5 -1.4(8)
C8 C7 C12 C11 1.6(8)
S3 C7 C12 C11 178.9(4)
C10 C11 C12 O5 179.5(5)
S5 C11 C12 O5 4.1(8)
C10 C11 C12 C7 -0.8(9)
S5 C11 C12 C7 -176.1(4)
C11 S5 C13 C14 -122.8(5)
C11 S5 C13 C18 65.1(6)
C18 C13 C14 C15 1.8(9)
S5 C13 C14 C15 -170.6(5)
C13 C14 C15 C16 -3.3(9)
C13 C14 C15 S6 177.3(5)
O11 S6 C15 C16 133.5(6)
O10 S6 C15 C16 -106.9(6)
O12 S6 C15 C16 12.9(7)
O11 S6 C15 C14 -47.2(6)
O10 S6 C15 C14 72.5(6)
O12 S6 C15 C14 -167.7(5)
C14 C15 C16 C17 1.0(10)
S6 C15 C16 C17 -179.6(5)
C15 C16 C17 C18 2.7(10)
C15 C16 C17 S7 175.2(5)
C19 S7 C17 C16 119.2(5)
C19 S7 C17 C18 -68.4(6)
C14 C13 C18 O9 -177.4(6)
S5 C13 C18 O9 -5.3(8)
C14 C13 C18 C17 2.0(9)
S5 C13 C18 C17 174.1(5)
C16 C17 C18 O9 175.1(6)
S7 C17 C18 O9 2.9(8)
C16 C17 C18 C13 -4.3(9)
S7 C17 C18 C13 -176.5(5)
C17 S7 C19 C20 -75.9(6)
C17 S7 C19 C24 108.7(5)
C24 C19 C20 C21 -1.1(9)
S7 C19 C20 C21 -176.4(5)
C19 C20 C21 C22 3.2(9)
C19 C20 C21 S8 -179.0(5)
O14 S8 C21 C20 44.9(6)
O16 S8 C21 C20 163.9(6)
O15 S8 C21 C20 -76.5(7)
O14 S8 C21 C22 -137.3(5)
O16 S8 C21 C22 -18.3(6)
O15 S8 C21 C22 101.4(6)
C20 C21 C22 C23 -2.7(9)
S8 C21 C22 C23 179.4(5)
C21 C22 C23 C24 0.2(9)
C21 C22 C23 S1 178.3(5)
C1 S1 C23 C22 78.1(5)
C1 S1 C23 C24 -103.9(5)
C22 C23 C24 O13 -175.0(6)
S1 C23 C24 O13 7.0(8)
C22 C23 C24 C19 1.8(9)
S1 C23 C24 C19 -176.2(5)
C20 C19 C24 O13 175.3(6)
S7 C19 C24 O13 -9.3(8)
C20 C19 C24 C23 -1.4(9)
S7 C19 C24 C23 174.0(5)
N4 Co1 N1 C25 153(2)
N3 Co1 N1 C25 88.4(5)
N6 Co1 N1 C25 -88.5(5)
N5 Co1 N1 C25 -4.4(6)
N2 Co1 N1 C25 178.7(6)
N4 Co1 N1 C36 -27(2)
N3 Co1 N1 C36 -92.0(4)
N6 Co1 N1 C36 91.1(4)
N5 Co1 N1 C36 175.2(4)
N2 Co1 N1 C36 -1.7(4)
N4 Co1 N2 C34 -2.5(6)
N3 Co1 N2 C34 -86.7(5)
N6 Co1 N2 C34 91.1(5)
N5 Co1 N2 C34 136(3)
N1 Co1 N2 C34 179.9(6)
N4 Co1 N2 C35 179.2(4)
N3 Co1 N2 C35 95.0(4)
N6 Co1 N2 C35 -87.2(4)
N5 Co1 N2 C35 -43(3)
N1 Co1 N2 C35 1.6(4)
N4 Co1 N3 C37 175.9(6)
N6 Co1 N3 C37 120(3)
N5 Co1 N3 C37 83.8(5)
N2 Co1 N3 C37 -93.2(5)
N1 Co1 N3 C37 -9.2(6)
N4 Co1 N3 C48 -4.5(4)
N6 Co1 N3 C48 -61(3)
N5 Co1 N3 C48 -96.6(4)
N2 Co1 N3 C48 86.4(4)
N1 Co1 N3 C48 170.4(4)
N3 Co1 N4 C46 178.3(6)
N6 Co1 N4 C46 -5.1(6)
N5 Co1 N4 C46 -89.4(6)
N2 Co1 N4 C46 87.7(6)
N1 Co1 N4 C46 113(2)
N3 Co1 N4 C47 4.9(4)
N6 Co1 N4 C47 -178.4(4)
N5 Co1 N4 C47 97.3(4)
N2 Co1 N4 C47 -85.7(4)
N1 Co1 N4 C47 -60(2)
N4 Co1 N5 C49 -88.3(6)
N3 Co1 N5 C49 -4.0(6)
N6 Co1 N5 C49 178.3(6)
N2 Co1 N5 C49 134(3)
N1 Co1 N5 C49 89.6(6)
N4 Co1 N5 C60 94.2(4)
N3 Co1 N5 C60 178.5(4)
N6 Co1 N5 C60 0.9(4)
N2 Co1 N5 C60 -44(3)
N1 Co1 N5 C60 -87.9(4)
N4 Co1 N6 C58 88.9(6)
N3 Co1 N6 C58 145(3)
N5 Co1 N6 C58 -179.0(6)
N2 Co1 N6 C58 -2.2(6)
N1 Co1 N6 C58 -86.1(6)
N4 Co1 N6 C59 -91.6(4)
N3 Co1 N6 C59 -36(3)
N5 Co1 N6 C59 0.5(4)
N2 Co1 N6 C59 177.3(4)
N1 Co1 N6 C59 93.4(4)
C36 N1 C25 C26 1.4(9)
Co1 N1 C25 C26 -179.0(5)
N1 C25 C26 C27 -1.6(10)
C25 C26 C27 C28 0.4(10)
C26 C27 C28 C36 0.9(9)
C26 C27 C28 C29 179.0(6)
C36 C28 C29 C30 0.3(10)
C27 C28 C29 C30 -177.9(7)
C28 C29 C30 C31 0.3(10)
C29 C30 C31 C32 -179.4(7)
C29 C30 C31 C35 -0.5(10)
C35 C31 C32 C33 1.8(9)
C30 C31 C32 C33 -179.3(7)
C31 C32 C33 C34 -1.6(10)
C35 N2 C34 C33 -0.6(9)
Co1 N2 C34 C33 -178.8(5)
C32 C33 C34 N2 1.0(10)
C34 N2 C35 C31 0.9(9)
Co1 N2 C35 C31 179.4(5)
C34 N2 C35 C36 -179.7(5)
Co1 N2 C35 C36 -1.2(6)
C32 C31 C35 N2 -1.5(9)
C30 C31 C35 N2 179.6(6)
C32 C31 C35 C36 179.1(6)
C30 C31 C35 C36 0.2(9)
C25 N1 C36 C28 -0.1(9)
Co1 N1 C36 C28 -179.7(5)
C25 N1 C36 C35 -178.9(5)
Co1 N1 C36 C35 1.5(6)
C27 C28 C36 N1 -1.0(9)
C29 C28 C36 N1 -179.3(6)
C27 C28 C36 C35 177.7(6)
C29 C28 C36 C35 -0.6(9)
N2 C35 C36 N1 -0.2(8)
C31 C35 C36 N1 179.2(5)
N2 C35 C36 C28 -179.0(5)
C31 C35 C36 C28 0.4(9)
C48 N3 C37 C38 -1.1(9)
Co1 N3 C37 C38 178.5(5)
N3 C37 C38 C39 -0.6(10)
C37 C38 C39 C40 2.2(11)
C38 C39 C40 C48 -2.1(11)
C38 C39 C40 C41 178.5(7)
C39 C40 C41 C42 178.4(8)
C48 C40 C41 C42 -1.0(12)
C40 C41 C42 C43 2.0(14)
C41 C42 C43 C44 -179.3(8)
C41 C42 C43 C47 -0.1(12)
C47 C43 C44 C45 2.3(11)
C42 C43 C44 C45 -178.4(8)
C43 C44 C45 C46 -0.7(12)
C47 N4 C46 C45 1.9(10)
Co1 N4 C46 C45 -171.1(5)
C44 C45 C46 N4 -1.5(12)
C46 N4 C47 C43 -0.1(9)
Co1 N4 C47 C43 174.0(5)
C46 N4 C47 C48 -178.6(6)
Co1 N4 C47 C48 -4.5(7)
C44 C43 C47 N4 -2.0(10)
C42 C43 C47 N4 178.6(6)
C44 C43 C47 C48 176.5(6)
C42 C43 C47 C48 -2.8(10)
C37 N3 C48 C40 1.2(9)
Co1 N3 C48 C40 -178.5(5)
C37 N3 C48 C47 -177.1(6)
Co1 N3 C48 C47 3.2(7)
C39 C40 C48 N3 0.4(10)
C41 C40 C48 N3 179.9(6)
C39 C40 C48 C47 178.6(6)
C41 C40 C48 C47 -1.9(10)
N4 C47 C48 N3 0.9(8)
C43 C47 C48 N3 -177.8(6)
N4 C47 C48 C40 -177.5(6)
C43 C47 C48 C40 3.9(10)
C60 N5 C49 C50 3.2(10)
Co1 N5 C49 C50 -174.2(5)
N5 C49 C50 C51 -1.1(11)
C49 C50 C51 C52 -1.7(11)
C50 C51 C52 C60 2.2(9)
C50 C51 C52 C53 -178.2(6)
C51 C52 C53 C54 179.7(6)
C60 C52 C53 C54 -0.7(9)
C52 C53 C54 C55 2.9(10)
C53 C54 C55 C59 -1.9(9)
C53 C54 C55 C56 175.4(6)
C59 C55 C56 C57 0.9(9)
C54 C55 C56 C57 -176.4(6)
C55 C56 C57 C58 0.0(10)
C59 N6 C58 C57 1.5(10)
Co1 N6 C58 C57 -179.1(5)
C56 C57 C58 N6 -1.2(11)
C58 N6 C59 C55 -0.5(9)
Co1 N6 C59 C55 179.9(5)
C58 N6 C59 C60 177.8(5)
Co1 N6 C59 C60 -1.7(6)
C56 C55 C59 N6 -0.6(9)
C54 C55 C59 N6 176.9(5)
C56 C55 C59 C60 -178.9(6)
C54 C55 C59 C60 -1.4(9)
C49 N5 C60 C59 -179.9(6)
Co1 N5 C60 C59 -2.1(6)
C49 N5 C60 C52 -2.6(9)
Co1 N5 C60 C52 175.2(5)
N6 C59 C60 N5 2.6(8)
C55 C59 C60 N5 -179.0(5)
N6 C59 C60 C52 -174.8(5)
C55 C59 C60 C52 3.6(9)
C51 C52 C60 N5 -0.1(9)
C53 C52 C60 N5 -179.7(5)
C51 C52 C60 C59 177.1(6)
C53 C52 C60 C59 -2.5(8)
